data_1576501
loop_
_publ_author_name
'Qi, Hengxuan'
'Liu, Hao'
'Li, Deli'
'Wu, Lin'
'Zhang, Jiasen'
'Li, Huaxin'
'Xin, Ziru'
'Xia, Chao'
'Peng, Ruixiang'
'Wang, Wenjun'
'Zhao, Zujin'
'Li, Wei'
'Ge, Ziyi'

_publ_section_title
;
 Single-B/N MR-TADF emitters enhancing electroluminescence efficiency
 <i>via</i> a "terminal engineering" strategy.
;
_journal_issue 14
_journal_name_full 'Chemical science'
_journal_page_first 6972
_journal_page_last 6982
_journal_paper_doi 10.1039/d5sc10069k
_journal_volume 17
_journal_year 2026
_chemical_formula_moiety 'C54 H48 B N3'
_chemical_formula_sum 'C54 H48 B N3'
_chemical_formula_weight 749.76
_space_group_crystal_system monoclinic
_space_group_IT_number 14
_space_group_name_Hall '-P 2ybc'
_space_group_name_H-M_alt 'P 1 21/c 1'
_atom_sites_solution_hydrogens geom
_atom_sites_solution_primary dual
_audit_creation_date 2025-07-31
_audit_creation_method
;
Olex2 1.5
(compiled 2025.07.13 svn.rb7424aed for OlexSys, GUI svn.r7308)
;
_audit_update_record
;
2025-09-05 deposited with the CCDC.	2026-02-09 downloaded from the CCDC.
;
_cell_angle_alpha 90
_cell_angle_beta 91.849(5)
_cell_angle_gamma 90
_cell_formula_units_Z 4
_cell_length_a 5.7410(4)
_cell_length_b 20.0142(14)
_cell_length_c 34.391(3)
_cell_measurement_reflns_used 4089
_cell_measurement_temperature 130
_cell_measurement_theta_max 64.34
_cell_measurement_theta_min 2.55
_cell_volume 3949.5(5)
_computing_cell_refinement 'SAINT V8.41 (?, 2016)'
_computing_data_reduction 'SAINT V8.41 (?, 2016)'
_computing_molecular_graphics 'Olex2 1.5 (Dolomanov et al., 2009)'
_computing_publication_material 'Olex2 1.5 (Dolomanov et al., 2009)'
_computing_structure_refinement 'SHELXL 2018/3 (Sheldrick, 2015)'
_computing_structure_solution 'SHELXT  (Sheldrick, 2015)'
_diffrn_ambient_temperature 130
_diffrn_measured_fraction_theta_full 0.892
_diffrn_measured_fraction_theta_max 0.894
_diffrn_measurement_device_type 'bruker d8 venture'
_diffrn_measurement_method '\f and \w scans'
_diffrn_radiation_type CuK\a
_diffrn_radiation_wavelength 1.54178
_diffrn_reflns_av_R_equivalents 0
_diffrn_reflns_av_unetI/netI 0.0903
_diffrn_reflns_Laue_measured_fraction_full 0.892
_diffrn_reflns_Laue_measured_fraction_max 0.894
_diffrn_reflns_limit_h_max 6
_diffrn_reflns_limit_h_min -6
_diffrn_reflns_limit_k_max 23
_diffrn_reflns_limit_k_min 0
_diffrn_reflns_limit_l_max 39
_diffrn_reflns_limit_l_min 0
_diffrn_reflns_number 6550
_diffrn_reflns_point_group_measured_fraction_full 0.892
_diffrn_reflns_point_group_measured_fraction_max 0.894
_diffrn_reflns_theta_full 63.806
_diffrn_reflns_theta_max 63.806
_diffrn_reflns_theta_min 2.555
_diffrn_source_current 1.2
_diffrn_source_power 0.06
_diffrn_source_voltage 50.0
_diffrn_standards_number 0
_exptl_absorpt_coefficient_mu 0.552
_exptl_absorpt_correction_T_max 0.752373
_exptl_absorpt_correction_T_min 0.539584
_exptl_absorpt_correction_type multi-scan
_exptl_absorpt_process_details
;
 TWINABS-2012/1 (Bruker,2012) was used for absorption correction.
 
For component 1:
 wR2(int) was 0.1418 before and 0.0776 after correction.
 
For component 2:
 wR2(int) was 0.1408 before and 0.0773 after correction.
 The Ratio of minimum to maximum transmission is 0.72.

Final HKLF 4 output contains 33144 reflections, Rint = 0.1523
 (13705 with I > 3sig(I), Rint = 0.1227)
;
_exptl_crystal_colour yellow
_exptl_crystal_colour_primary yellow
_exptl_crystal_density_diffrn 1.261
_exptl_crystal_description needle
_exptl_crystal_F_000 1592
_exptl_crystal_size_max 0.12
_exptl_crystal_size_mid 0.06
_exptl_crystal_size_min 0.05
_refine_diff_density_max 0.377
_refine_diff_density_min -0.387
_refine_diff_density_rms 0.092
_refine_ls_extinction_method none
_refine_ls_goodness_of_fit_ref 1.082
_refine_ls_hydrogen_treatment constr
_refine_ls_matrix_type full
_refine_ls_number_parameters 533
_refine_ls_number_reflns 6550
_refine_ls_number_restraints 0
_refine_ls_restrained_S_all 1.082
_refine_ls_R_factor_all 0.1103
_refine_ls_R_factor_gt 0.0893
_refine_ls_shift/su_max 0.000
_refine_ls_shift/su_mean 0.000
_refine_ls_structure_factor_coef Fsqd
_refine_ls_weighting_details 'w=1/[\s^2^(Fo^2^)+(0.0002P)^2^+19.4553P] where P=(Fo^2^+2Fc^2^)/3'
_refine_ls_weighting_scheme calc
_refine_ls_wR_factor_gt 0.2010
_refine_ls_wR_factor_ref 0.2139
_reflns_Friedel_coverage 0.000
_reflns_number_gt 5510
_reflns_number_total 6550
_reflns_threshold_expression 'I > 2\s(I)'
_cod_data_source_file d5sc10069k2.cif
_cod_data_source_block bn4_0m_4
_cod_depositor_comments 'Adding full bibliography for 1576500--1576502.cif.'
_cod_database_code 1576501
_shelx_shelxl_version_number 2018/3
_shelx_space_group_comment
;
The symmetry employed for this shelxl refinement is uniquely defined
by the following loop, which should always be used as a source of
symmetry information in preference to the above space-group names.
They are only intended as comments.
;
_shelx_estimated_absorpt_t_max 0.973
_shelx_estimated_absorpt_t_min 0.937
_olex2_refinement_description
;
1. Twinned data refinement
 Scales: 0.490(2)
 0.510(2)
2. Fixed Uiso
 At 1.2 times of:
  All C(H) groups
 At 1.5 times of:
  All C(H,H,H) groups
3.a Aromatic/amide H refined with riding coordinates:
 C28(H28), C43(H43), C38(H38), C41(H41), C30(H30), C37(H37), C29(H29),
 C46(H46), C32(H32), C36(H36), C33(H33), C34(H34), C40(H40), C39(H39), C22(H22),
  C19(H19), C49(H49), C48(H48), C8(H8), C35(H35), C21(H21)
3.b Idealised Me refined as rotating group:
 C53(H53A,H53B,H53C), C52(H52A,H52B,H52C), C24(H24A,H24B,H24C), C56(H56A,H56B,
 H56C), C58(H58A,H58B,H58C), C26(H26A,H26B,H26C), C25(H25A,H25B,H25C), C57(H57A,
 H57B,H57C), C54(H54A,H54B,H54C)
;
_olex2_submission_special_instructions 'No special instructions were received'

loop_
_space_group_symop_operation_xyz
'x, y, z'
'-x, y+1/2, -z+1/2'
'-x, -y, -z'
'x, -y-1/2, z-1/2'

loop_
_atom_site_label
_atom_site_type_symbol
_atom_site_fract_x
_atom_site_fract_y
_atom_site_fract_z
_atom_site_U_iso_or_equiv
_atom_site_adp_type
_atom_site_occupancy
_atom_site_site_symmetry_order
_atom_site_calc_flag
_atom_site_refinement_flags_posn
_atom_site_refinement_flags_adp
_atom_site_refinement_flags_occupancy
_atom_site_disorder_assembly
_atom_site_disorder_group
N3 N 0.8492(9) 0.7987(2) 0.20277(14) 0.0173(11) Uani 1 1 d . . . . .
N16 N 0.3875(9) 0.7810(2) 0.31848(13) 0.0148(10) Uani 1 1 d . . . . .
N12 N -0.2505(9) 0.6266(2) 0.33676(14) 0.0176(11) Uani 1 1 d . . . . .
C14 C 0.0853(11) 0.7087(3) 0.33040(16) 0.0147(12) Uani 1 1 d . . . . .
C44 C 0.8227(11) 0.7326(3) 0.14830(16) 0.0155(12) Uani 1 1 d . . . . .
C15 C 0.2541(10) 0.7283(3) 0.30309(16) 0.0143(12) Uani 1 1 d . . . . .
C18 C 0.1104(11) 0.7546(3) 0.36334(16) 0.0143(12) Uani 1 1 d . . . . .
C23 C -0.0962(11) 0.8290(3) 0.45976(17) 0.0195(13) Uani 1 1 d . . . . .
C28 C 0.7290(11) 0.8533(3) 0.31850(17) 0.0161(12) Uani 1 1 d . . . . .
H28 H 0.703453 0.865712 0.344691 0.019 Uiso 1 1 calc R U . . .
C13 C -0.0645(11) 0.6575(3) 0.31815(16) 0.0157(12) Uani 1 1 d . . . . .
C17 C 0.2923(11) 0.7991(3) 0.35443(16) 0.0166(13) Uani 1 1 d . . . . .
C43 C 0.7314(11) 0.6803(3) 0.12622(16) 0.0178(13) Uani 1 1 d . . . . .
H43 H 0.788072 0.672072 0.101024 0.021 Uiso 1 1 calc R U . . .
C42 C 0.5548(11) 0.6394(3) 0.14091(16) 0.0159(12) Uani 1 1 d . . . . .
C45 C 0.9960(11) 0.7831(3) 0.14190(17) 0.0182(13) Uani 1 1 d . . . . .
C7 C 0.2776(11) 0.7018(3) 0.26535(16) 0.0161(12) Uani 1 1 d . . . . .
C2 C 0.8085(11) 0.8174(3) 0.24155(16) 0.0152(12) Uani 1 1 d . . . . .
C38 C -0.6120(12) 0.4966(3) 0.28595(19) 0.0238(14) Uani 1 1 d . . . . .
H38 H -0.740238 0.467271 0.289020 0.029 Uiso 1 1 calc R U . . .
C41 C 0.4722(12) 0.6541(3) 0.17747(17) 0.0204(13) Uani 1 1 d . . . . .
H41 H 0.353497 0.626381 0.187317 0.024 Uiso 1 1 calc R U . . .
C10 C -0.2391(11) 0.5820(3) 0.27551(17) 0.0178(13) Uani 1 1 d . . . . .
C55 C 0.4564(12) 0.5823(3) 0.11562(17) 0.0181(13) Uani 1 1 d . . . . .
C30 C 0.9572(11) 0.8628(3) 0.26080(17) 0.0177(13) Uani 1 1 d . . . . .
H30 H 1.084748 0.881867 0.247830 0.021 Uiso 1 1 calc R U . . .
C37 C -0.5433(12) 0.5383(3) 0.31638(18) 0.0218(13) Uani 1 1 d . . . . .
H37 H -0.621992 0.538045 0.340251 0.026 Uiso 1 1 calc R U . . .
C9 C -0.0552(11) 0.6315(3) 0.27996(16) 0.0164(12) Uani 1 1 d . . . . .
C27 C 0.5797(11) 0.8091(3) 0.29941(16) 0.0151(12) Uani 1 1 d . . . . .
C11 C -0.3559(11) 0.5805(3) 0.31079(17) 0.0179(13) Uani 1 1 d . . . . .
C20 C 0.0301(12) 0.8172(3) 0.42153(16) 0.0187(13) Uani 1 1 d . . . . .
C4 C 0.7346(11) 0.7444(3) 0.18532(16) 0.0169(13) Uani 1 1 d . . . . .
C29 C 0.9160(11) 0.8794(3) 0.29913(17) 0.0187(13) Uani 1 1 d . . . . .
H29 H 1.018784 0.909539 0.312410 0.022 Uiso 1 1 calc R U . . .
C46 C 1.1270(12) 0.7980(3) 0.10960(17) 0.0200(13) Uani 1 1 d . . . . .
H46 H 1.118189 0.769728 0.087407 0.024 Uiso 1 1 calc R U . . .
C32 C -0.0744(11) 0.5861(3) 0.39792(18) 0.0205(13) Uani 1 1 d . . . . .
H32 H 0.060628 0.573423 0.384463 0.025 Uiso 1 1 calc R U . . .
C47 C 1.2704(11) 0.8539(3) 0.10964(17) 0.0194(13) Uani 1 1 d . . . . .
C36 C -0.4613(11) 0.6334(3) 0.39705(18) 0.0204(13) Uani 1 1 d . . . . .
H36 H -0.588591 0.653457 0.383117 0.024 Uiso 1 1 calc R U . . .
C33 C -0.0882(12) 0.5749(3) 0.43751(18) 0.0234(14) Uani 1 1 d . . . . .
H33 H 0.041090 0.556063 0.451559 0.028 Uiso 1 1 calc R U . . .
C31 C -0.2613(11) 0.6163(3) 0.37823(17) 0.0157(12) Uani 1 1 d . . . . .
C1 C 0.6168(11) 0.7881(3) 0.26027(17) 0.0155(12) Uani 1 1 d . . . . .
C34 C -0.2905(13) 0.5909(3) 0.45692(18) 0.0277(16) Uani 1 1 d . . . . .
H34 H -0.301464 0.581198 0.483837 0.033 Uiso 1 1 calc R U . . .
C40 C -0.3102(12) 0.5394(3) 0.24536(17) 0.0213(14) Uani 1 1 d . . . . .
H40 H -0.232208 0.539576 0.221411 0.026 Uiso 1 1 calc R U . . .
C53 C 1.5378(12) 0.8113(3) 0.05782(18) 0.0230(14) Uani 1 1 d . . . . .
H53A H 1.427949 0.774595 0.052662 0.034 Uiso 1 1 calc R U . . .
H53B H 1.655919 0.797031 0.077303 0.034 Uiso 1 1 calc R U . . .
H53C H 1.613837 0.823346 0.033699 0.034 Uiso 1 1 calc R U . . .
C5 C 0.5542(11) 0.7081(3) 0.20105(16) 0.0158(12) Uani 1 1 d . . . . .
C52 C 1.2261(12) 0.8949(3) 0.04143(19) 0.0271(15) Uani 1 1 d . . . . .
H52A H 1.308022 0.912797 0.019148 0.041 Uiso 1 1 calc R U . . .
H52B H 1.126132 0.929603 0.052061 0.041 Uiso 1 1 calc R U . . .
H52C H 1.130212 0.856691 0.032992 0.041 Uiso 1 1 calc R U . . .
C39 C -0.4962(13) 0.4969(3) 0.25085(18) 0.0257(15) Uani 1 1 d . . . . .
H39 H -0.545753 0.467580 0.230502 0.031 Uiso 1 1 calc R U . . .
C22 C 0.3321(12) 0.8554(3) 0.37767(17) 0.0223(14) Uani 1 1 d . . . . .
H22 H 0.446299 0.887554 0.371154 0.027 Uiso 1 1 calc R U . . .
C19 C -0.0171(11) 0.7630(3) 0.39677(16) 0.0159(12) Uani 1 1 d . . . . .
H19 H -0.136062 0.732064 0.402763 0.019 Uiso 1 1 calc R U . . .
C50 C 1.0084(11) 0.8245(3) 0.17571(17) 0.0184(13) Uani 1 1 d . . . . .
C49 C 1.1503(13) 0.8800(3) 0.17605(18) 0.0255(15) Uani 1 1 d . . . . .
H49 H 1.159784 0.908488 0.198146 0.031 Uiso 1 1 calc R U . . .
C48 C 1.2804(13) 0.8938(3) 0.14314(19) 0.0271(16) Uani 1 1 d . . . . .
H48 H 1.379570 0.931766 0.143593 0.032 Uiso 1 1 calc R U . . .
C8 C 0.1119(11) 0.6529(3) 0.25460(17) 0.0189(13) Uani 1 1 d . . . . .
H8 H 0.114550 0.634123 0.229254 0.023 Uiso 1 1 calc R U . . .
C51 C 1.4061(11) 0.8719(3) 0.07313(17) 0.0193(13) Uani 1 1 d . . . . .
C24 C -0.2961(13) 0.7793(3) 0.46465(19) 0.0282(15) Uani 1 1 d . . . . .
H24A H -0.409794 0.784261 0.442966 0.042 Uiso 1 1 calc R U . . .
H24B H -0.372198 0.788133 0.489222 0.042 Uiso 1 1 calc R U . . .
H24C H -0.234237 0.733635 0.464873 0.042 Uiso 1 1 calc R U . . .
C56 C 0.3288(14) 0.6125(3) 0.0801(2) 0.0318(16) Uani 1 1 d . . . . .
H56A H 0.438932 0.638373 0.064898 0.048 Uiso 1 1 calc R U . . .
H56B H 0.203999 0.641950 0.088624 0.048 Uiso 1 1 calc R U . . .
H56C H 0.261668 0.576641 0.063870 0.048 Uiso 1 1 calc R U . . .
C35 C -0.4740(12) 0.6209(3) 0.43694(18) 0.0234(14) Uani 1 1 d . . . . .
H35 H -0.609936 0.633081 0.450298 0.028 Uiso 1 1 calc R U . . .
C21 C 0.1996(11) 0.8634(3) 0.41079(16) 0.0196(13) Uani 1 1 d . . . . .
H21 H 0.225671 0.901690 0.426649 0.024 Uiso 1 1 calc R U . . .
C58 C 0.6535(13) 0.5374(3) 0.1015(2) 0.0316(16) Uani 1 1 d . . . . .
H58A H 0.587443 0.501654 0.085091 0.047 Uiso 1 1 calc R U . . .
H58B H 0.737280 0.517717 0.124016 0.047 Uiso 1 1 calc R U . . .
H58C H 0.761679 0.564086 0.086456 0.047 Uiso 1 1 calc R U . . .
C26 C 0.0786(14) 0.8204(4) 0.49390(18) 0.0393(19) Uani 1 1 d . . . . .
H26A H 0.149094 0.775890 0.492777 0.059 Uiso 1 1 calc R U . . .
H26B H -0.001926 0.825400 0.518426 0.059 Uiso 1 1 calc R U . . .
H26C H 0.200610 0.854465 0.492363 0.059 Uiso 1 1 calc R U . . .
C25 C -0.1978(13) 0.8999(3) 0.4610(2) 0.0318(17) Uani 1 1 d . . . . .
H25A H -0.070784 0.932562 0.460769 0.048 Uiso 1 1 calc R U . . .
H25B H -0.285701 0.905417 0.484711 0.048 Uiso 1 1 calc R U . . .
H25C H -0.301863 0.906891 0.438176 0.048 Uiso 1 1 calc R U . . .
C57 C 0.2847(13) 0.5386(3) 0.13798(19) 0.0303(17) Uani 1 1 d . . . . .
H57A H 0.149412 0.565538 0.144814 0.045 Uiso 1 1 calc R U . . .
H57B H 0.362275 0.521584 0.161762 0.045 Uiso 1 1 calc R U . . .
H57C H 0.233329 0.501062 0.121572 0.045 Uiso 1 1 calc R U . . .
C54 C 1.5822(13) 0.9288(3) 0.08113(19) 0.0280(15) Uani 1 1 d . . . . .
H54A H 1.694327 0.915083 0.101679 0.042 Uiso 1 1 calc R U . . .
H54B H 1.499057 0.968848 0.089451 0.042 Uiso 1 1 calc R U . . .
H54C H 1.665069 0.938685 0.057330 0.042 Uiso 1 1 calc R U . . .
B6 B 0.4732(13) 0.7302(3) 0.24133(18) 0.0162(14) Uani 1 1 d . . . . .

loop_
_atom_site_aniso_label
_atom_site_aniso_U_11
_atom_site_aniso_U_22
_atom_site_aniso_U_33
_atom_site_aniso_U_23
_atom_site_aniso_U_13
_atom_site_aniso_U_12
N3 0.024(3) 0.016(2) 0.013(2) -0.005(2) 0.006(2) -0.008(2)
N16 0.020(3) 0.012(2) 0.012(2) -0.0001(18) 0.001(2) -0.002(2)
N12 0.017(3) 0.022(3) 0.014(2) 0.000(2) 0.001(2) -0.002(2)
C14 0.019(3) 0.012(3) 0.014(3) 0.000(2) 0.000(2) -0.005(2)
C44 0.019(3) 0.014(3) 0.014(3) 0.000(2) 0.002(2) -0.004(2)
C15 0.013(3) 0.012(3) 0.017(3) -0.002(2) -0.002(2) 0.000(2)
C18 0.019(3) 0.009(3) 0.014(3) 0.002(2) -0.003(2) 0.001(2)
C23 0.023(3) 0.016(3) 0.019(3) -0.002(2) 0.001(3) 0.001(3)
C28 0.019(3) 0.013(3) 0.016(3) -0.001(2) -0.003(2) 0.002(2)
C13 0.020(3) 0.011(3) 0.016(3) 0.002(2) 0.000(3) 0.000(2)
C17 0.023(3) 0.014(3) 0.013(3) -0.002(2) -0.001(2) 0.000(2)
C43 0.024(3) 0.018(3) 0.011(3) 0.000(2) 0.003(3) -0.005(3)
C42 0.015(3) 0.014(3) 0.018(3) 0.001(2) -0.004(2) -0.003(2)
C45 0.021(3) 0.016(3) 0.017(3) -0.001(2) 0.000(3) 0.000(3)
C7 0.023(3) 0.011(3) 0.015(3) 0.001(2) 0.000(3) 0.002(2)
C2 0.018(3) 0.014(3) 0.014(3) -0.001(2) 0.002(2) -0.002(2)
C38 0.019(3) 0.022(3) 0.030(3) 0.002(3) -0.002(3) -0.004(3)
C41 0.026(3) 0.015(3) 0.021(3) -0.003(2) 0.002(3) -0.006(3)
C10 0.018(3) 0.014(3) 0.022(3) 0.000(2) -0.003(3) 0.001(3)
C55 0.025(3) 0.011(3) 0.019(3) 0.000(2) -0.002(3) -0.001(3)
C30 0.021(3) 0.015(3) 0.017(3) 0.002(2) 0.002(3) -0.002(3)
C37 0.023(3) 0.018(3) 0.024(3) 0.001(3) -0.001(3) 0.005(3)
C9 0.020(3) 0.014(3) 0.015(3) 0.001(2) 0.000(3) -0.002(2)
C27 0.018(3) 0.011(3) 0.016(3) 0.003(2) -0.002(2) 0.000(2)
C11 0.020(3) 0.012(3) 0.021(3) 0.001(2) -0.004(3) 0.000(3)
C20 0.026(3) 0.015(3) 0.016(3) 0.000(2) 0.001(3) 0.002(3)
C4 0.022(3) 0.013(3) 0.016(3) -0.001(2) -0.004(3) -0.002(3)
C29 0.019(3) 0.016(3) 0.020(3) 0.002(2) -0.004(3) -0.001(3)
C46 0.026(3) 0.017(3) 0.017(3) 0.002(2) 0.004(3) 0.002(3)
C32 0.018(3) 0.018(3) 0.025(3) 0.002(3) 0.000(3) -0.003(3)
C47 0.019(3) 0.020(3) 0.019(3) 0.001(3) 0.002(3) -0.004(3)
C36 0.017(3) 0.021(3) 0.023(3) 0.001(2) 0.002(3) 0.002(3)
C33 0.020(3) 0.028(3) 0.022(3) 0.006(3) -0.005(3) -0.001(3)
C31 0.020(3) 0.011(3) 0.016(3) -0.002(2) 0.004(2) -0.003(2)
C1 0.017(3) 0.011(3) 0.018(3) 0.001(2) -0.003(3) 0.000(2)
C34 0.039(4) 0.027(3) 0.017(3) 0.003(3) 0.003(3) -0.008(3)
C40 0.027(4) 0.017(3) 0.019(3) -0.003(2) 0.003(3) 0.006(3)
C53 0.022(3) 0.021(3) 0.026(3) 0.000(3) 0.007(3) 0.000(3)
C5 0.023(3) 0.013(3) 0.012(3) -0.001(2) 0.001(3) -0.003(2)
C52 0.022(4) 0.033(4) 0.026(3) 0.005(3) 0.003(3) 0.001(3)
C39 0.033(4) 0.021(3) 0.023(3) -0.003(3) -0.003(3) -0.005(3)
C22 0.029(4) 0.020(3) 0.018(3) -0.004(2) 0.000(3) -0.009(3)
C19 0.019(3) 0.016(3) 0.013(3) 0.002(2) 0.000(3) -0.002(2)
C50 0.020(3) 0.018(3) 0.017(3) -0.002(2) 0.006(3) 0.001(3)
C49 0.035(4) 0.021(3) 0.021(3) -0.008(3) 0.007(3) -0.009(3)
C48 0.035(4) 0.020(3) 0.028(3) -0.006(3) 0.010(3) -0.007(3)
C8 0.024(3) 0.015(3) 0.017(3) -0.004(2) 0.004(3) 0.004(3)
C51 0.021(3) 0.018(3) 0.019(3) -0.002(2) 0.003(3) 0.002(3)
C24 0.032(4) 0.026(3) 0.027(3) -0.003(3) 0.004(3) -0.005(3)
C56 0.038(4) 0.025(3) 0.031(4) 0.000(3) -0.013(3) -0.003(3)
C35 0.026(4) 0.019(3) 0.025(3) -0.001(3) 0.009(3) -0.007(3)
C21 0.025(3) 0.018(3) 0.016(3) -0.004(2) 0.003(3) -0.004(3)
C58 0.030(4) 0.016(3) 0.049(4) -0.015(3) 0.000(3) 0.001(3)
C26 0.035(4) 0.067(5) 0.016(3) -0.006(3) -0.001(3) 0.001(4)
C25 0.031(4) 0.023(3) 0.042(4) -0.007(3) 0.009(3) 0.003(3)
C57 0.038(4) 0.030(4) 0.023(3) -0.006(3) 0.004(3) -0.020(3)
C54 0.032(4) 0.027(3) 0.025(3) 0.001(3) 0.010(3) -0.006(3)
B6 0.019(4) 0.015(3) 0.014(3) -0.002(3) 0.000(3) 0.001(3)

loop_
_atom_type_symbol
_atom_type_description
_atom_type_scat_dispersion_real
_atom_type_scat_dispersion_imag
_atom_type_scat_source
C C 0.0181 0.0091 'International Tables Vol C Tables 4.2.6.8 and 6.1.1.4'
H H 0.0000 0.0000 'International Tables Vol C Tables 4.2.6.8 and 6.1.1.4'
B B 0.0090 0.0039 'International Tables Vol C Tables 4.2.6.8 and 6.1.1.4'
N N 0.0311 0.0180 'International Tables Vol C Tables 4.2.6.8 and 6.1.1.4'

loop_
_geom_angle_atom_site_label_1
_geom_angle_atom_site_label_2
_geom_angle_atom_site_label_3
_geom_angle
_geom_angle_site_symmetry_1
_geom_angle_site_symmetry_3
_geom_angle_publ_flag
C2 N3 C50 130.7(5) . . ?
C4 N3 C2 121.5(5) . . ?
C4 N3 C50 107.7(5) . . ?
C15 N16 C17 107.6(5) . . ?
C15 N16 C27 123.3(5) . . ?
C17 N16 C27 129.1(5) . . ?
C13 N12 C11 108.5(5) . . ?
C13 N12 C31 124.7(5) . . ?
C11 N12 C31 120.1(5) . . ?
C15 C14 C18 106.6(5) . . ?
C13 C14 C15 115.4(5) . . ?
C13 C14 C18 137.8(6) . . ?
C43 C44 C45 134.2(5) . . ?
C43 C44 C4 118.9(5) . . ?
C4 C44 C45 106.9(5) . . ?
N16 C15 C14 109.5(5) . . ?
N16 C15 C7 124.4(5) . . ?
C7 C15 C14 126.0(5) . . ?
C17 C18 C14 106.4(5) . . ?
C19 C18 C14 132.4(6) . . ?
C19 C18 C17 120.9(5) . . ?
C24 C23 C20 111.7(5) . . ?
C24 C23 C25 108.1(6) . . ?
C26 C23 C20 108.8(6) . . ?
C26 C23 C24 108.6(5) . . ?
C26 C23 C25 108.9(6) . . ?
C25 C23 C20 110.7(5) . . ?
C27 C28 H28 120.3 . . ?
C27 C28 C29 119.4(5) . . ?
C29 C28 H28 120.3 . . ?
N12 C13 C9 108.2(5) . . ?
C14 C13 N12 131.0(5) . . ?
C14 C13 C9 120.6(5) . . ?
C18 C17 N16 109.7(5) . . ?
C22 C17 N16 130.2(6) . . ?
C22 C17 C18 119.6(6) . . ?
C44 C43 H43 119.8 . . ?
C44 C43 C42 120.4(5) . . ?
C42 C43 H43 119.8 . . ?
C43 C42 C55 119.1(5) . . ?
C41 C42 C43 118.1(5) . . ?
C41 C42 C55 122.8(5) . . ?
C46 C45 C44 131.7(6) . . ?
C46 C45 C50 120.7(6) . . ?
C50 C45 C44 107.4(5) . . ?
C15 C7 B6 116.8(5) . . ?
C8 C7 C15 114.8(5) . . ?
C8 C7 B6 128.3(5) . . ?
N3 C2 C1 118.2(5) . . ?
C30 C2 N3 120.2(5) . . ?
C30 C2 C1 121.6(5) . . ?
C37 C38 H38 119.4 . . ?
C37 C38 C39 121.2(6) . . ?
C39 C38 H38 119.4 . . ?
C42 C41 H41 117.9 . . ?
C42 C41 C5 124.1(6) . . ?
C5 C41 H41 117.9 . . ?
C11 C10 C9 106.8(5) . . ?
C40 C10 C9 133.7(6) . . ?
C40 C10 C11 119.5(6) . . ?
C42 C55 C58 110.7(5) . . ?
C42 C55 C57 111.7(5) . . ?
C56 C55 C42 108.5(5) . . ?
C56 C55 C58 108.5(5) . . ?
C56 C55 C57 109.0(6) . . ?
C58 C55 C57 108.4(5) . . ?
C2 C30 H30 120.5 . . ?
C29 C30 C2 119.1(6) . . ?
C29 C30 H30 120.5 . . ?
C38 C37 H37 121.1 . . ?
C11 C37 C38 117.7(6) . . ?
C11 C37 H37 121.1 . . ?
C13 C9 C10 107.4(5) . . ?
C8 C9 C13 121.2(6) . . ?
C8 C9 C10 131.4(5) . . ?
N16 C27 C1 117.3(5) . . ?
C28 C27 N16 120.9(5) . . ?
C28 C27 C1 121.7(6) . . ?
C10 C11 N12 109.1(5) . . ?
C37 C11 N12 129.1(6) . . ?
C37 C11 C10 121.8(6) . . ?
C19 C20 C23 123.4(6) . . ?
C21 C20 C23 118.4(5) . . ?
C21 C20 C19 118.3(5) . . ?
N3 C4 C44 110.0(5) . . ?
C5 C4 N3 125.9(5) . . ?
C5 C4 C44 124.0(5) . . ?
C28 C29 C30 121.7(6) . . ?
C28 C29 H29 119.2 . . ?
C30 C29 H29 119.2 . . ?
C45 C46 H46 119.8 . . ?
C47 C46 C45 120.5(6) . . ?
C47 C46 H46 119.8 . . ?
C33 C32 H32 120.6 . . ?
C33 C32 C31 118.8(6) . . ?
C31 C32 H32 120.6 . . ?
C46 C47 C48 117.9(6) . . ?
C46 C47 C51 120.2(5) . . ?
C48 C47 C51 121.8(5) . . ?
C31 C36 H36 120.4 . . ?
C31 C36 C35 119.1(6) . . ?
C35 C36 H36 120.4 . . ?
C32 C33 H33 119.7 . . ?
C32 C33 C34 120.5(6) . . ?
C34 C33 H33 119.7 . . ?
C32 C31 N12 119.1(5) . . ?
C36 C31 N12 119.4(5) . . ?
C36 C31 C32 121.4(5) . . ?
C2 C1 C27 116.4(5) . . ?
C2 C1 B6 121.8(5) . . ?
C27 C1 B6 121.3(5) . . ?
C33 C34 H34 120.1 . . ?
C35 C34 C33 119.8(6) . . ?
C35 C34 H34 120.1 . . ?
C10 C40 H40 120.5 . . ?
C39 C40 C10 118.9(6) . . ?
C39 C40 H40 120.5 . . ?
H53A C53 H53B 109.5 . . ?
H53A C53 H53C 109.5 . . ?
H53B C53 H53C 109.5 . . ?
C51 C53 H53A 109.5 . . ?
C51 C53 H53B 109.5 . . ?
C51 C53 H53C 109.5 . . ?
C41 C5 B6 128.9(6) . . ?
C4 C5 C41 114.3(5) . . ?
C4 C5 B6 116.8(5) . . ?
H52A C52 H52B 109.5 . . ?
H52A C52 H52C 109.5 . . ?
H52B C52 H52C 109.5 . . ?
C51 C52 H52A 109.5 . . ?
C51 C52 H52B 109.5 . . ?
C51 C52 H52C 109.5 . . ?
C38 C39 H39 119.6 . . ?
C40 C39 C38 120.8(6) . . ?
C40 C39 H39 119.6 . . ?
C17 C22 H22 120.9 . . ?
C17 C22 C21 118.3(6) . . ?
C21 C22 H22 120.9 . . ?
C18 C19 C20 120.0(5) . . ?
C18 C19 H19 120.0 . . ?
C20 C19 H19 120.0 . . ?
N3 C50 C45 107.9(5) . . ?
C49 C50 N3 132.8(5) . . ?
C49 C50 C45 119.3(5) . . ?
C50 C49 H49 120.6 . . ?
C50 C49 C48 118.8(6) . . ?
C48 C49 H49 120.6 . . ?
C47 C48 C49 122.9(6) . . ?
C47 C48 H48 118.6 . . ?
C49 C48 H48 118.6 . . ?
C7 C8 H8 119.1 . . ?
C9 C8 C7 121.8(5) . . ?
C9 C8 H8 119.1 . . ?
C47 C51 C52 107.5(5) . . ?
C53 C51 C47 111.2(5) . . ?
C53 C51 C52 108.6(5) . . ?
C53 C51 C54 108.6(5) . . ?
C54 C51 C47 111.9(5) . . ?
C54 C51 C52 109.0(5) . . ?
C23 C24 H24A 109.5 . . ?
C23 C24 H24B 109.5 . . ?
C23 C24 H24C 109.5 . . ?
H24A C24 H24B 109.5 . . ?
H24A C24 H24C 109.5 . . ?
H24B C24 H24C 109.5 . . ?
C55 C56 H56A 109.5 . . ?
C55 C56 H56B 109.5 . . ?
C55 C56 H56C 109.5 . . ?
H56A C56 H56B 109.5 . . ?
H56A C56 H56C 109.5 . . ?
H56B C56 H56C 109.5 . . ?
C36 C35 H35 119.9 . . ?
C34 C35 C36 120.3(6) . . ?
C34 C35 H35 119.9 . . ?
C20 C21 H21 118.6 . . ?
C22 C21 C20 122.7(5) . . ?
C22 C21 H21 118.6 . . ?
C55 C58 H58A 109.5 . . ?
C55 C58 H58B 109.5 . . ?
C55 C58 H58C 109.5 . . ?
H58A C58 H58B 109.5 . . ?
H58A C58 H58C 109.5 . . ?
H58B C58 H58C 109.5 . . ?
C23 C26 H26A 109.5 . . ?
C23 C26 H26B 109.5 . . ?
C23 C26 H26C 109.5 . . ?
H26A C26 H26B 109.5 . . ?
H26A C26 H26C 109.5 . . ?
H26B C26 H26C 109.5 . . ?
C23 C25 H25A 109.5 . . ?
C23 C25 H25B 109.5 . . ?
C23 C25 H25C 109.5 . . ?
H25A C25 H25B 109.5 . . ?
H25A C25 H25C 109.5 . . ?
H25B C25 H25C 109.5 . . ?
C55 C57 H57A 109.5 . . ?
C55 C57 H57B 109.5 . . ?
C55 C57 H57C 109.5 . . ?
H57A C57 H57B 109.5 . . ?
H57A C57 H57C 109.5 . . ?
H57B C57 H57C 109.5 . . ?
C51 C54 H54A 109.5 . . ?
C51 C54 H54B 109.5 . . ?
C51 C54 H54C 109.5 . . ?
H54A C54 H54B 109.5 . . ?
H54A C54 H54C 109.5 . . ?
H54B C54 H54C 109.5 . . ?
C7 B6 C1 116.1(5) . . ?
C7 B6 C5 129.0(5) . . ?
C5 B6 C1 114.8(5) . . ?

loop_
_geom_bond_atom_site_label_1
_geom_bond_atom_site_label_2
_geom_bond_distance
_geom_bond_site_symmetry_2
_geom_bond_publ_flag
N3 C2 1.412(7) . ?
N3 C4 1.397(8) . ?
N3 C50 1.422(8) . ?
N16 C15 1.397(7) . ?
N16 C17 1.415(8) . ?
N16 C27 1.418(8) . ?
N12 C13 1.406(8) . ?
N12 C11 1.408(8) . ?
N12 C31 1.444(7) . ?
C14 C15 1.426(8) . ?
C14 C18 1.462(8) . ?
C14 C13 1.394(8) . ?
C44 C43 1.385(8) . ?
C44 C45 1.440(8) . ?
C44 C4 1.405(8) . ?
C15 C7 1.413(8) . ?
C18 C17 1.413(8) . ?
C18 C19 1.393(8) . ?
C23 C20 1.540(8) . ?
C23 C24 1.532(9) . ?
C23 C26 1.529(9) . ?
C23 C25 1.535(8) . ?
C28 H28 0.9500 . ?
C28 C27 1.384(8) . ?
C28 C29 1.384(9) . ?
C13 C9 1.415(8) . ?
C17 C22 1.397(8) . ?
C43 H43 0.9500 . ?
C43 C42 1.410(8) . ?
C42 C41 1.389(8) . ?
C42 C55 1.533(8) . ?
C45 C46 1.394(9) . ?
C45 C50 1.428(8) . ?
C7 C8 1.405(9) . ?
C7 B6 1.525(9) . ?
C2 C30 1.398(8) . ?
C2 C1 1.420(8) . ?
C38 H38 0.9500 . ?
C38 C37 1.386(9) . ?
C38 C39 1.397(10) . ?
C41 H41 0.9500 . ?
C41 C5 1.422(8) . ?
C10 C9 1.452(8) . ?
C10 C11 1.405(9) . ?
C10 C40 1.393(8) . ?
C55 C56 1.530(8) . ?
C55 C58 1.536(9) . ?
C55 C57 1.541(9) . ?
C30 H30 0.9500 . ?
C30 C29 1.387(8) . ?
C37 H37 0.9500 . ?
C37 C11 1.385(9) . ?
C9 C8 1.385(9) . ?
C27 C1 1.433(8) . ?
C20 C19 1.400(8) . ?
C20 C21 1.400(9) . ?
C4 C5 1.389(9) . ?
C29 H29 0.9500 . ?
C46 H46 0.9500 . ?
C46 C47 1.388(9) . ?
C32 H32 0.9500 . ?
C32 C33 1.385(9) . ?
C32 C31 1.389(9) . ?
C47 C48 1.402(9) . ?
C47 C51 1.542(8) . ?
C36 H36 0.9500 . ?
C36 C31 1.379(9) . ?
C36 C35 1.399(9) . ?
C33 H33 0.9500 . ?
C33 C34 1.396(10) . ?
C1 B6 1.553(9) . ?
C34 H34 0.9500 . ?
C34 C35 1.377(10) . ?
C40 H40 0.9500 . ?
C40 C39 1.383(10) . ?
C53 H53A 0.9800 . ?
C53 H53B 0.9800 . ?
C53 H53C 0.9800 . ?
C53 C51 1.533(8) . ?
C5 B6 1.540(8) . ?
C52 H52A 0.9800 . ?
C52 H52B 0.9800 . ?
C52 H52C 0.9800 . ?
C52 C51 1.547(9) . ?
C39 H39 0.9500 . ?
C22 H22 0.9500 . ?
C22 C21 1.399(9) . ?
C19 H19 0.9500 . ?
C50 C49 1.378(9) . ?
C49 H49 0.9500 . ?
C49 C48 1.403(9) . ?
C48 H48 0.9500 . ?
C8 H8 0.9500 . ?
C51 C54 1.542(9) . ?
C24 H24A 0.9800 . ?
C24 H24B 0.9800 . ?
C24 H24C 0.9800 . ?
C56 H56A 0.9800 . ?
C56 H56B 0.9800 . ?
C56 H56C 0.9800 . ?
C35 H35 0.9500 . ?
C21 H21 0.9500 . ?
C58 H58A 0.9800 . ?
C58 H58B 0.9800 . ?
C58 H58C 0.9800 . ?
C26 H26A 0.9800 . ?
C26 H26B 0.9800 . ?
C26 H26C 0.9800 . ?
C25 H25A 0.9800 . ?
C25 H25B 0.9800 . ?
C25 H25C 0.9800 . ?
C57 H57A 0.9800 . ?
C57 H57B 0.9800 . ?
C57 H57C 0.9800 . ?
C54 H54A 0.9800 . ?
C54 H54B 0.9800 . ?
C54 H54C 0.9800 . ?

loop_
_geom_torsion_atom_site_label_1
_geom_torsion_atom_site_label_2
_geom_torsion_atom_site_label_3
_geom_torsion_atom_site_label_4
_geom_torsion
_geom_torsion_site_symmetry_1
_geom_torsion_site_symmetry_2
_geom_torsion_site_symmetry_3
_geom_torsion_site_symmetry_4
_geom_torsion_publ_flag
N3 C2 C30 C29 -178.9(6) . . . . ?
N3 C2 C1 C27 -179.1(5) . . . . ?
N3 C2 C1 B6 8.0(8) . . . . ?
N3 C4 C5 C41 -178.7(6) . . . . ?
N3 C4 C5 B6 0.2(9) . . . . ?
N3 C50 C49 C48 -176.5(7) . . . . ?
N16 C15 C7 C8 -174.6(5) . . . . ?
N16 C15 C7 B6 4.2(8) . . . . ?
N16 C17 C22 C21 175.1(6) . . . . ?
N16 C27 C1 C2 179.3(5) . . . . ?
N16 C27 C1 B6 -7.8(8) . . . . ?
N12 C13 C9 C10 -1.2(6) . . . . ?
N12 C13 C9 C8 180.0(5) . . . . ?
C14 C15 C7 C8 1.7(9) . . . . ?
C14 C15 C7 B6 -179.5(6) . . . . ?
C14 C18 C17 N16 -2.6(7) . . . . ?
C14 C18 C17 C22 169.8(5) . . . . ?
C14 C18 C19 C20 -172.1(6) . . . . ?
C14 C13 C9 C10 -177.0(5) . . . . ?
C14 C13 C9 C8 4.2(9) . . . . ?
C44 C43 C42 C41 1.6(9) . . . . ?
C44 C43 C42 C55 179.6(6) . . . . ?
C44 C45 C46 C47 174.2(6) . . . . ?
C44 C45 C50 N3 1.4(7) . . . . ?
C44 C45 C50 C49 -175.4(6) . . . . ?
C44 C4 C5 C41 3.8(9) . . . . ?
C44 C4 C5 B6 -177.3(6) . . . . ?
C15 N16 C17 C18 4.6(6) . . . . ?
C15 N16 C17 C22 -166.8(6) . . . . ?
C15 N16 C27 C28 -169.2(5) . . . . ?
C15 N16 C27 C1 8.7(8) . . . . ?
C15 C14 C18 C17 -0.3(6) . . . . ?
C15 C14 C18 C19 174.2(6) . . . . ?
C15 C14 C13 N12 -179.0(6) . . . . ?
C15 C14 C13 C9 -4.4(8) . . . . ?
C15 C7 C8 C9 -2.1(8) . . . . ?
C15 C7 B6 C1 -3.3(8) . . . . ?
C15 C7 B6 C5 174.8(6) . . . . ?
C18 C14 C15 N16 3.1(6) . . . . ?
C18 C14 C15 C7 -173.7(5) . . . . ?
C18 C14 C13 N12 -5.9(12) . . . . ?
C18 C14 C13 C9 168.7(7) . . . . ?
C18 C17 C22 C21 4.4(9) . . . . ?
C23 C20 C19 C18 -177.8(6) . . . . ?
C23 C20 C21 C22 176.7(6) . . . . ?
C28 C27 C1 C2 -2.8(8) . . . . ?
C28 C27 C1 B6 170.1(5) . . . . ?
C13 N12 C11 C10 -0.4(7) . . . . ?
C13 N12 C11 C37 179.5(6) . . . . ?
C13 N12 C31 C32 -51.1(8) . . . . ?
C13 N12 C31 C36 132.2(6) . . . . ?
C13 C14 C15 N16 178.3(5) . . . . ?
C13 C14 C15 C7 1.5(9) . . . . ?
C13 C14 C18 C17 -173.8(7) . . . . ?
C13 C14 C18 C19 0.7(12) . . . . ?
C13 C9 C8 C7 -0.7(9) . . . . ?
C17 N16 C15 C14 -4.7(6) . . . . ?
C17 N16 C15 C7 172.1(5) . . . . ?
C17 N16 C27 C28 11.7(9) . . . . ?
C17 N16 C27 C1 -170.4(6) . . . . ?
C17 C18 C19 C20 1.7(9) . . . . ?
C17 C22 C21 C20 0.2(10) . . . . ?
C43 C44 C45 C46 3.0(12) . . . . ?
C43 C44 C45 C50 178.3(7) . . . . ?
C43 C44 C4 N3 179.9(5) . . . . ?
C43 C44 C4 C5 -2.2(9) . . . . ?
C43 C42 C41 C5 0.1(9) . . . . ?
C43 C42 C55 C56 -65.8(7) . . . . ?
C43 C42 C55 C58 53.1(7) . . . . ?
C43 C42 C55 C57 174.0(6) . . . . ?
C42 C41 C5 C4 -2.7(9) . . . . ?
C42 C41 C5 B6 178.6(6) . . . . ?
C45 C44 C43 C42 -178.7(6) . . . . ?
C45 C44 C4 N3 -1.6(7) . . . . ?
C45 C44 C4 C5 176.3(6) . . . . ?
C45 C46 C47 C48 0.7(10) . . . . ?
C45 C46 C47 C51 -177.1(6) . . . . ?
C45 C50 C49 C48 -0.7(10) . . . . ?
C2 N3 C4 C44 -174.2(5) . . . . ?
C2 N3 C4 C5 7.9(9) . . . . ?
C2 N3 C50 C45 173.9(6) . . . . ?
C2 N3 C50 C49 -9.9(11) . . . . ?
C2 C30 C29 C28 -1.3(9) . . . . ?
C2 C1 B6 C7 177.9(5) . . . . ?
C2 C1 B6 C5 -0.4(8) . . . . ?
C38 C37 C11 N12 -179.2(6) . . . . ?
C38 C37 C11 C10 0.7(9) . . . . ?
C41 C42 C55 C56 112.0(7) . . . . ?
C41 C42 C55 C58 -129.0(6) . . . . ?
C41 C42 C55 C57 -8.1(8) . . . . ?
C41 C5 B6 C7 -3.0(11) . . . . ?
C41 C5 B6 C1 175.0(6) . . . . ?
C10 C9 C8 C7 -179.2(6) . . . . ?
C10 C40 C39 C38 0.2(10) . . . . ?
C55 C42 C41 C5 -177.8(6) . . . . ?
C30 C2 C1 C27 2.0(8) . . . . ?
C30 C2 C1 B6 -170.8(5) . . . . ?
C37 C38 C39 C40 -0.5(10) . . . . ?
C9 C10 C11 N12 -0.4(7) . . . . ?
C9 C10 C11 C37 179.7(5) . . . . ?
C9 C10 C40 C39 179.6(7) . . . . ?
C27 N16 C15 C14 176.0(5) . . . . ?
C27 N16 C15 C7 -7.2(9) . . . . ?
C27 N16 C17 C18 -176.2(5) . . . . ?
C27 N16 C17 C22 12.4(10) . . . . ?
C27 C28 C29 C30 0.5(9) . . . . ?
C27 C1 B6 C7 5.4(8) . . . . ?
C27 C1 B6 C5 -172.9(5) . . . . ?
C11 N12 C13 C14 176.1(6) . . . . ?
C11 N12 C13 C9 1.0(6) . . . . ?
C11 N12 C31 C32 96.8(7) . . . . ?
C11 N12 C31 C36 -79.9(7) . . . . ?
C11 C10 C9 C13 1.0(7) . . . . ?
C11 C10 C9 C8 179.6(6) . . . . ?
C11 C10 C40 C39 0.5(9) . . . . ?
C4 N3 C2 C30 167.1(6) . . . . ?
C4 N3 C2 C1 -11.8(8) . . . . ?
C4 N3 C50 C45 -2.3(7) . . . . ?
C4 N3 C50 C49 173.8(7) . . . . ?
C4 C44 C43 C42 -0.7(9) . . . . ?
C4 C44 C45 C46 -175.3(7) . . . . ?
C4 C44 C45 C50 0.1(7) . . . . ?
C4 C5 B6 C7 178.2(6) . . . . ?
C4 C5 B6 C1 -3.7(8) . . . . ?
C29 C28 C27 N16 179.5(5) . . . . ?
C29 C28 C27 C1 1.7(9) . . . . ?
C46 C45 C50 N3 177.4(6) . . . . ?
C46 C45 C50 C49 0.6(9) . . . . ?
C46 C47 C48 C49 -0.8(11) . . . . ?
C46 C47 C51 C53 -49.7(8) . . . . ?
C46 C47 C51 C52 69.0(7) . . . . ?
C46 C47 C51 C54 -171.3(6) . . . . ?
C32 C33 C34 C35 -2.9(10) . . . . ?
C33 C32 C31 N12 -178.4(5) . . . . ?
C33 C32 C31 C36 -1.8(9) . . . . ?
C33 C34 C35 C36 1.9(9) . . . . ?
C31 N12 C13 C14 -32.8(9) . . . . ?
C31 N12 C13 C9 152.1(5) . . . . ?
C31 N12 C11 C10 -153.0(5) . . . . ?
C31 N12 C11 C37 26.8(9) . . . . ?
C31 C32 C33 C34 2.8(9) . . . . ?
C31 C36 C35 C34 -1.0(9) . . . . ?
C1 C2 C30 C29 -0.1(9) . . . . ?
C40 C10 C9 C13 -178.1(7) . . . . ?
C40 C10 C9 C8 0.5(12) . . . . ?
C40 C10 C11 N12 178.9(5) . . . . ?
C40 C10 C11 C37 -1.0(9) . . . . ?
C39 C38 C37 C11 0.1(9) . . . . ?
C19 C18 C17 N16 -177.9(5) . . . . ?
C19 C18 C17 C22 -5.4(9) . . . . ?
C19 C20 C21 C22 -3.8(9) . . . . ?
C50 N3 C2 C30 -8.8(10) . . . . ?
C50 N3 C2 C1 172.4(6) . . . . ?
C50 N3 C4 C44 2.5(7) . . . . ?
C50 N3 C4 C5 -175.4(6) . . . . ?
C50 C45 C46 C47 -0.6(10) . . . . ?
C50 C49 C48 C47 0.8(11) . . . . ?
C48 C47 C51 C53 132.5(7) . . . . ?
C48 C47 C51 C52 -108.8(7) . . . . ?
C48 C47 C51 C54 10.9(9) . . . . ?
C8 C7 B6 C1 175.4(6) . . . . ?
C8 C7 B6 C5 -6.6(11) . . . . ?
C51 C47 C48 C49 177.0(6) . . . . ?
C24 C23 C20 C19 -6.6(9) . . . . ?
C24 C23 C20 C21 172.8(6) . . . . ?
C35 C36 C31 N12 177.5(5) . . . . ?
C35 C36 C31 C32 0.9(9) . . . . ?
C21 C20 C19 C18 2.8(9) . . . . ?
C26 C23 C20 C19 113.2(7) . . . . ?
C26 C23 C20 C21 -67.3(7) . . . . ?
C25 C23 C20 C19 -127.1(6) . . . . ?
C25 C23 C20 C21 52.3(8) . . . . ?
B6 C7 C8 C9 179.3(6) . . . . ?

loop_
_twin_individual_id
_twin_individual_mass_fraction_refined
1 0.490(2)
2 0.510(2)
